data_7703343
loop_
_publ_author_name
'Gurina, G. A.'
'Kissel, A. A.'
'Lyubov, D. M.'
'Luconi, L.'
'Rossin, A.'
'Tuci, G.'
'Cherkasov, A. V.'
'Lyssenko, K. A.'
'Shavyrin, A. S.'
'Ob'edkov, A. M.'
'Giambastiani, G.'
'Trifonov, A. A.'

_publ_section_title
;
 Bis(alkyl) scandium and yttrium complexes coordinated by an
 amidopyridinate ligand: synthesis, characterization and catalytic
 performance in isoprene polymerization, hydroelementation and carbon
 dioxide hydrosilylation.
;
_journal_issue 3
_journal_name_full 'Dalton transactions (Cambridge, England : 2003)'
_journal_page_first 638
_journal_page_last 650
_journal_paper_doi 10.1039/c9dt04338a
_journal_volume 49
_journal_year 2020
_chemical_formula_moiety 'C40 H63 N4 O2 Si2 Y, 0.5(C6 H14)'
_chemical_formula_sum 'C43 H70 N4 O2 Si2 Y'
_chemical_formula_weight 820.12
_space_group_crystal_system triclinic
_space_group_IT_number 2
_space_group_name_Hall '-P 1'
_space_group_name_H-M_alt 'P -1'
_atom_sites_solution_hydrogens geom
_atom_sites_solution_primary dual
_atom_sites_solution_secondary difmap
_audit_creation_method SHELXL-2017/1
_audit_update_record
;
2019-09-30 deposited with the CCDC.	2019-12-04 downloaded from the CCDC.
;
_cell_angle_alpha 112.2250(10)
_cell_angle_beta 104.7190(10)
_cell_angle_gamma 91.7040(10)
_cell_formula_units_Z 2
_cell_length_a 11.6694(6)
_cell_length_b 13.2058(7)
_cell_length_c 17.2330(9)
_cell_measurement_reflns_used 6330
_cell_measurement_temperature 120(2)
_cell_measurement_theta_max 29.145
_cell_measurement_theta_min 2.242
_cell_volume 2354.1(2)
_computing_cell_refinement Saint
_computing_data_collection APEX2
_computing_data_reduction Saint
_computing_structure_refinement 'SHELXL 2017/1'
_computing_structure_solution 'SHELXT 2014/5'
_diffrn_ambient_temperature 120(2)
_diffrn_measured_fraction_theta_full 0.999
_diffrn_measured_fraction_theta_max 0.999
_diffrn_measurement_device_type 'Bruker Apex II (CCD)'
_diffrn_measurement_method '\w scans'
_diffrn_radiation_type MoK\a
_diffrn_radiation_wavelength 0.71073
_diffrn_reflns_av_R_equivalents 0.0508
_diffrn_reflns_av_unetI/netI 0.0794
_diffrn_reflns_Laue_measured_fraction_full 0.999
_diffrn_reflns_Laue_measured_fraction_max 0.999
_diffrn_reflns_limit_h_max 16
_diffrn_reflns_limit_h_min -16
_diffrn_reflns_limit_k_max 18
_diffrn_reflns_limit_k_min -18
_diffrn_reflns_limit_l_max 24
_diffrn_reflns_limit_l_min -24
_diffrn_reflns_number 31664
_diffrn_reflns_point_group_measured_fraction_full 0.999
_diffrn_reflns_point_group_measured_fraction_max 0.999
_diffrn_reflns_theta_full 25.242
_diffrn_reflns_theta_max 30.033
_diffrn_reflns_theta_min 1.682
_diffrn_source 'fine-focus sealed tube'
_exptl_absorpt_coefficient_mu 1.325
_exptl_absorpt_correction_T_max 0.953
_exptl_absorpt_correction_T_min 0.644
_exptl_absorpt_correction_type multi-scan
_exptl_absorpt_process_details SADABS
_exptl_crystal_colour red
_exptl_crystal_density_diffrn 1.157
_exptl_crystal_description prism
_exptl_crystal_F_000 878
_exptl_crystal_size_max 0.310
_exptl_crystal_size_mid 0.120
_exptl_crystal_size_min 0.070
_refine_diff_density_max 0.970
_refine_diff_density_min -0.630
_refine_diff_density_rms 0.076
_refine_ls_extinction_method none
_refine_ls_goodness_of_fit_ref 1.007
_refine_ls_hydrogen_treatment constr
_refine_ls_matrix_type full
_refine_ls_number_parameters 500
_refine_ls_number_reflns 13779
_refine_ls_number_restraints 42
_refine_ls_restrained_S_all 1.012
_refine_ls_R_factor_all 0.0845
_refine_ls_R_factor_gt 0.0474
_refine_ls_shift/su_max 0.002
_refine_ls_shift/su_mean 0.000
_refine_ls_structure_factor_coef Fsqd
_refine_ls_weighting_details 'w=1/[\s^2^(Fo^2^)+(0.0530P)^2^] where P=(Fo^2^+2Fc^2^)/3'
_refine_ls_weighting_scheme calc
_refine_ls_wR_factor_gt 0.0981
_refine_ls_wR_factor_ref 0.1101
_reflns_Friedel_coverage 0.000
_reflns_number_gt 9684
_reflns_number_total 13779
_reflns_threshold_expression 'I > 2\s(I)'
_cod_data_source_file c9dt04338a2.cif
_cod_data_source_block 1Y_THF
_cod_database_code 7703343
_shelx_shelxl_version_number 2017/1
_shelx_space_group_comment
;
The symmetry employed for this shelxl refinement is uniquely defined
by the following loop, which should always be used as a source of
symmetry information in preference to the above space-group names.
They are only intended as comments.
;
_shelx_estimated_absorpt_t_min 0.684
_shelx_estimated_absorpt_t_max 0.913

loop_
_space_group_symop_operation_xyz
'x, y, z'
'-x, -y, -z'

loop_
_atom_site_label
_atom_site_type_symbol
_atom_site_fract_x
_atom_site_fract_y
_atom_site_fract_z
_atom_site_U_iso_or_equiv
_atom_site_adp_type
_atom_site_occupancy
_atom_site_site_symmetry_order
_atom_site_calc_flag
_atom_site_refinement_flags_posn
_atom_site_refinement_flags_adp
_atom_site_refinement_flags_occupancy
_atom_site_disorder_assembly
_atom_site_disorder_group
Y1 Y 0.59547(2) 0.35540(2) 0.77619(2) 0.01646(6) Uani 1 1 d . . . . .
N1 N 0.60508(16) 0.18881(14) 0.67395(11) 0.0184(4) Uani 1 1 d . . . . .
N2 N 0.46122(16) 0.32167(14) 0.62888(11) 0.0199(4) Uani 1 1 d . . . . .
N3 N 0.48029(16) 0.50786(14) 0.76732(11) 0.0194(4) Uani 1 1 d . . . . .
N4 N 0.37475(17) 0.59947(15) 0.69398(11) 0.0227(4) Uani 1 1 d . . . . .
O1 O 0.20777(15) 0.60625(14) 0.58190(10) 0.0315(4) Uani 1 1 d . . . . .
C1 C 0.5223(2) 0.14059(17) 0.58722(13) 0.0205(4) Uani 1 1 d . . . . .
H1A H 0.470389 0.076442 0.582248 0.025 Uiso 1 1 calc R U . . .
H1B H 0.567899 0.113247 0.543900 0.025 Uiso 1 1 calc R U . . .
C2 C 0.4455(2) 0.22059(17) 0.56597(14) 0.0211(5) Uani 1 1 d . . . . .
C3 C 0.3614(2) 0.19064(19) 0.48420(14) 0.0261(5) Uani 1 1 d . . . . .
H3A H 0.352194 0.118475 0.440047 0.031 Uiso 1 1 calc R U . . .
C4 C 0.2922(2) 0.2674(2) 0.46876(15) 0.0304(6) Uani 1 1 d . . . . .
H4A H 0.234719 0.248629 0.413595 0.037 Uiso 1 1 calc R U . . .
C5 C 0.3067(2) 0.37288(19) 0.53449(15) 0.0281(5) Uani 1 1 d . . . . .
H5A H 0.258733 0.426535 0.525435 0.034 Uiso 1 1 calc R U . . .
C6 C 0.3925(2) 0.39702(17) 0.61278(13) 0.0212(5) Uani 1 1 d . . . . .
C7 C 0.4171(2) 0.50207(17) 0.69021(14) 0.0212(5) Uani 1 1 d . . . . .
C8 C 0.4778(2) 0.61329(18) 0.82677(14) 0.0210(5) Uani 1 1 d . . . . .
C9 C 0.5309(2) 0.66247(18) 0.91670(14) 0.0242(5) Uani 1 1 d . . . . .
H9A H 0.575829 0.623327 0.947314 0.029 Uiso 1 1 calc R U . . .
C10 C 0.5153(2) 0.77086(19) 0.95958(14) 0.0293(5) Uani 1 1 d . . . . .
H10A H 0.550659 0.807008 1.020996 0.035 Uiso 1 1 calc R U . . .
C11 C 0.4489(3) 0.8286(2) 0.91485(15) 0.0336(6) Uani 1 1 d . . . . .
H11A H 0.439317 0.902601 0.946826 0.040 Uiso 1 1 calc R U . . .
C12 C 0.3967(2) 0.78090(19) 0.82530(15) 0.0296(5) Uani 1 1 d . . . . .
H12A H 0.352684 0.820600 0.794791 0.035 Uiso 1 1 calc R U . . .
C13 C 0.4122(2) 0.67144(18) 0.78219(14) 0.0231(5) Uani 1 1 d . . . . .
C14 C 0.3308(2) 0.6325(2) 0.62090(15) 0.0264(5) Uani 1 1 d . . . . .
H14A H 0.352827 0.713392 0.642199 0.032 Uiso 1 1 calc R U . . .
H14B H 0.371847 0.596496 0.575904 0.032 Uiso 1 1 calc R U . . .
C15 C 0.1417(3) 0.6831(3) 0.62987(19) 0.0551(9) Uani 1 1 d . . . . .
H15A H 0.179456 0.759597 0.647557 0.066 Uiso 1 1 calc R U . . .
H15B H 0.141638 0.671714 0.683442 0.066 Uiso 1 1 calc R U . . .
C16 C 0.0181(3) 0.6664(4) 0.5744(2) 0.0764(12) Uani 1 1 d . . . . .
H16A H -0.025996 0.722586 0.605163 0.115 Uiso 1 1 calc R U . . .
H16B H -0.021126 0.592762 0.561319 0.115 Uiso 1 1 calc R U . . .
H16C H 0.018936 0.672599 0.519619 0.115 Uiso 1 1 calc R U . . .
C17 C 0.6885(2) 0.11580(17) 0.68598(13) 0.0198(4) Uani 1 1 d . . . . .
C18 C 0.6718(2) 0.04790(17) 0.73041(14) 0.0225(5) Uani 1 1 d . . . . .
C19 C 0.7595(2) -0.01640(19) 0.74705(15) 0.0299(6) Uani 1 1 d . . . . .
H19A H 0.749156 -0.060830 0.777785 0.036 Uiso 1 1 calc R U . . .
C20 C 0.8611(2) -0.0170(2) 0.71987(16) 0.0350(6) Uani 1 1 d . . . . .
H20A H 0.920889 -0.059983 0.733224 0.042 Uiso 1 1 calc R U . . .
C21 C 0.8755(2) 0.0450(2) 0.67326(16) 0.0317(6) Uani 1 1 d . . . . .
H21A H 0.944328 0.042333 0.653064 0.038 Uiso 1 1 calc R U . . .
C22 C 0.7907(2) 0.11163(18) 0.65515(14) 0.0245(5) Uani 1 1 d . . . . .
C23 C 0.5578(2) 0.04057(19) 0.75617(15) 0.0283(5) Uani 1 1 d . . . . .
H23A H 0.514335 0.102675 0.750463 0.034 Uiso 1 1 calc R U . . .
C24 C 0.4770(2) -0.0680(2) 0.69324(17) 0.0345(6) Uani 1 1 d . . . . .
H24A H 0.462995 -0.074392 0.632941 0.052 Uiso 1 1 calc R U . . .
H24B H 0.400373 -0.068911 0.706712 0.052 Uiso 1 1 calc R U . . .
H24C H 0.515903 -0.130234 0.699804 0.052 Uiso 1 1 calc R U . . .
C25 C 0.5804(3) 0.0509(2) 0.85019(17) 0.0421(7) Uani 1 1 d . . . . .
H25A H 0.631278 0.120931 0.890242 0.063 Uiso 1 1 calc R U . . .
H25B H 0.620548 -0.010660 0.856976 0.063 Uiso 1 1 calc R U . . .
H25C H 0.503953 0.049029 0.863748 0.063 Uiso 1 1 calc R U . . .
C26 C 0.8105(2) 0.1790(2) 0.60410(15) 0.0286(5) Uani 1 1 d . . . . .
H26A H 0.739419 0.218324 0.595572 0.034 Uiso 1 1 calc R U . . .
C27 C 0.8200(3) 0.1047(3) 0.51297(18) 0.0462(7) Uani 1 1 d . . . . .
H27A H 0.749225 0.048348 0.481886 0.069 Uiso 1 1 calc R U . . .
H27B H 0.892013 0.068729 0.519390 0.069 Uiso 1 1 calc R U . . .
H27C H 0.824853 0.149784 0.479636 0.069 Uiso 1 1 calc R U . . .
C28 C 0.9211(2) 0.2664(2) 0.65450(19) 0.0405(7) Uani 1 1 d . . . . .
H28A H 0.911365 0.316082 0.710695 0.061 Uiso 1 1 calc R U . . .
H28B H 0.930779 0.309117 0.620256 0.061 Uiso 1 1 calc R U . . .
H28C H 0.992068 0.230175 0.664881 0.061 Uiso 1 1 calc R U . . .
Si1 Si 0.29113(6) 0.29873(5) 0.80603(4) 0.02548(14) Uani 1 1 d . . . . .
C29 C 0.4534(2) 0.33798(19) 0.85596(14) 0.0234(5) Uani 1 1 d . . . . .
H29A H 0.480674 0.283913 0.881275 0.028 Uiso 1 1 calc R U . . .
H29B H 0.464905 0.410119 0.905921 0.028 Uiso 1 1 calc R U . . .
C30 C 0.2209(2) 0.4079(2) 0.77226(18) 0.0353(6) Uani 1 1 d . . . . .
H30A H 0.227554 0.396644 0.714099 0.053 Uiso 1 1 calc R U . . .
H30B H 0.262343 0.481121 0.814552 0.053 Uiso 1 1 calc R U . . .
H30C H 0.136290 0.402629 0.770572 0.053 Uiso 1 1 calc R U . . .
C31 C 0.2579(2) 0.1641(2) 0.70698(19) 0.0441(7) Uani 1 1 d . . . . .
H31A H 0.293651 0.172402 0.663699 0.066 Uiso 1 1 calc R U . . .
H31B H 0.171058 0.143619 0.681393 0.066 Uiso 1 1 calc R U . . .
H31C H 0.291624 0.106185 0.724363 0.066 Uiso 1 1 calc R U . . .
C32 C 0.2042(2) 0.2761(2) 0.87855(19) 0.0412(7) Uani 1 1 d . . . . .
H32A H 0.207184 0.346599 0.927058 0.062 Uiso 1 1 calc R U . . .
H32B H 0.239640 0.223495 0.901879 0.062 Uiso 1 1 calc R U . . .
H32C H 0.120718 0.246664 0.844230 0.062 Uiso 1 1 calc R U . . .
Si2 Si 0.78295(6) 0.57388(5) 0.74690(4) 0.02719(15) Uani 1 1 d . . . . .
C33 C 0.7630(2) 0.50163(19) 0.81532(15) 0.0257(5) Uani 1 1 d . . . . .
H33A H 0.761977 0.559607 0.871946 0.031 Uiso 1 1 calc R U . . .
H33B H 0.837228 0.468733 0.827312 0.031 Uiso 1 1 calc R U . . .
C34 C 0.7204(3) 0.4841(2) 0.62638(16) 0.0422(7) Uani 1 1 d . . . . .
H34A H 0.633019 0.469030 0.611454 0.063 Uiso 1 1 calc R U . . .
H34B H 0.753630 0.414251 0.612988 0.063 Uiso 1 1 calc R U . . .
H34C H 0.741936 0.522389 0.592166 0.063 Uiso 1 1 calc R U . . .
C35 C 0.7077(3) 0.7011(2) 0.7657(2) 0.0459(7) Uani 1 1 d . . . . .
H35A H 0.731224 0.748167 0.828442 0.069 Uiso 1 1 calc R U . . .
H35B H 0.620671 0.679752 0.744716 0.069 Uiso 1 1 calc R U . . .
H35C H 0.731830 0.741703 0.733925 0.069 Uiso 1 1 calc R U . . .
C36 C 0.9437(3) 0.6225(3) 0.7624(2) 0.0468(7) Uani 1 1 d . . . . .
H36A H 0.979929 0.674583 0.823102 0.070 Uiso 1 1 calc R U . . .
H36B H 0.947143 0.659362 0.722986 0.070 Uiso 1 1 calc R U . . .
H36C H 0.987736 0.559006 0.749017 0.070 Uiso 1 1 calc R U . . .
O2 O 0.73825(14) 0.31676(12) 0.88877(9) 0.0229(3) Uani 1 1 d . . . . .
C37 C 0.7403(2) 0.3827(2) 0.97887(15) 0.0358(6) Uani 1 1 d D . . . .
H37A H 0.698397 0.339144 1.001825 0.043 Uiso 0.593(14) 1 calc R U P A 1
H37B H 0.701672 0.449510 0.982915 0.043 Uiso 0.593(14) 1 calc R U P A 1
H37C H 0.664275 0.364612 0.989445 0.043 Uiso 0.407(14) 1 calc R U P A 2
H37D H 0.751852 0.462476 0.991343 0.043 Uiso 0.407(14) 1 calc R U P A 2
C38 C 0.8711(4) 0.4136(7) 1.0288(4) 0.047(2) Uani 0.593(14) 1 d D U P A 1
H38A H 0.903971 0.483361 1.028510 0.056 Uiso 0.593(14) 1 calc R U P A 1
H38B H 0.883626 0.422379 1.090110 0.056 Uiso 0.593(14) 1 calc R U P A 1
C39 C 0.9272(8) 0.3214(9) 0.9822(3) 0.070(3) Uani 0.593(14) 1 d D U P A 1
H39A H 0.921824 0.260706 1.002141 0.084 Uiso 0.593(14) 1 calc R U P A 1
H39B H 1.012423 0.345376 0.991060 0.084 Uiso 0.593(14) 1 calc R U P A 1
C38* C 0.8426(11) 0.3542(14) 1.0352(5) 0.059(3) Uani 0.407(14) 1 d D U P A 2
H38C H 0.897010 0.421937 1.078521 0.070 Uiso 0.407(14) 1 calc R U P A 2
H38D H 0.813335 0.315157 1.066924 0.070 Uiso 0.407(14) 1 calc R U P A 2
C39* C 0.9051(12) 0.2825(12) 0.9761(5) 0.047(3) Uani 0.407(14) 1 d D U P A 2
H39C H 0.891693 0.205725 0.971369 0.057 Uiso 0.407(14) 1 calc R U P A 2
H39D H 0.992259 0.308501 0.998829 0.057 Uiso 0.407(14) 1 calc R U P A 2
C40 C 0.8575(2) 0.2864(2) 0.88962(15) 0.0287(5) Uani 1 1 d D . . . .
H40A H 0.896008 0.323904 0.860812 0.034 Uiso 0.593(14) 1 calc R U P A 1
H40B H 0.852600 0.205575 0.857997 0.034 Uiso 0.593(14) 1 calc R U P A 1
H40C H 0.907938 0.342300 0.882820 0.034 Uiso 0.407(14) 1 calc R U P A 2
H40D H 0.853250 0.213520 0.842077 0.034 Uiso 0.407(14) 1 calc R U P A 2
C1S C 1.1746(4) -0.0234(3) 0.8799(3) 0.0800(12) Uani 1 1 d D . . . .
H1SA H 1.260982 -0.004101 0.892488 0.120 Uiso 1 1 calc R U . . .
H1SB H 1.131686 0.010156 0.841057 0.120 Uiso 1 1 calc R U . . .
H1SC H 1.153220 -0.103862 0.851242 0.120 Uiso 1 1 calc R U . . .
C2S C 1.1408(4) 0.0188(4) 0.9632(3) 0.0920(14) Uani 1 1 d D . . . .
H2SA H 1.198038 -0.001773 1.006187 0.110 Uiso 1 1 calc R U . . .
H2SB H 1.151252 0.100491 0.986168 0.110 Uiso 1 1 calc R U . . .
C3S C 1.0185(3) -0.0196(3) 0.9593(2) 0.0749(12) Uani 1 1 d D . . . .
H3SA H 1.008264 -0.101332 0.935613 0.090 Uiso 1 1 calc R U . . .
H3SB H 0.961737 0.001291 0.916343 0.090 Uiso 1 1 calc R U . . .

loop_
_atom_site_aniso_label
_atom_site_aniso_U_11
_atom_site_aniso_U_22
_atom_site_aniso_U_33
_atom_site_aniso_U_23
_atom_site_aniso_U_13
_atom_site_aniso_U_12
Y1 0.02131(11) 0.01342(10) 0.01190(9) 0.00323(7) 0.00308(7) 0.00179(7)
N1 0.0210(9) 0.0151(8) 0.0148(8) 0.0036(7) 0.0016(7) 0.0027(7)
N2 0.0238(10) 0.0168(9) 0.0157(9) 0.0043(7) 0.0033(7) 0.0027(7)
N3 0.0268(10) 0.0152(9) 0.0130(8) 0.0028(7) 0.0046(7) 0.0030(7)
N4 0.0311(11) 0.0187(9) 0.0166(9) 0.0065(7) 0.0042(8) 0.0076(8)
O1 0.0318(10) 0.0375(10) 0.0224(8) 0.0101(7) 0.0051(7) 0.0135(8)
C1 0.0238(11) 0.0141(10) 0.0172(10) 0.0014(8) 0.0029(9) 0.0029(8)
C2 0.0239(11) 0.0181(11) 0.0178(10) 0.0043(8) 0.0045(9) 0.0027(9)
C3 0.0315(13) 0.0210(11) 0.0166(10) 0.0002(9) 0.0026(10) 0.0056(10)
C4 0.0345(14) 0.0278(13) 0.0176(11) 0.0033(9) -0.0029(10) 0.0074(11)
C5 0.0353(14) 0.0234(12) 0.0204(11) 0.0076(9) 0.0009(10) 0.0079(10)
C6 0.0274(12) 0.0168(10) 0.0161(10) 0.0041(8) 0.0043(9) 0.0040(9)
C7 0.0258(12) 0.0174(11) 0.0183(10) 0.0065(8) 0.0037(9) 0.0051(9)
C8 0.0276(12) 0.0168(10) 0.0171(10) 0.0054(8) 0.0065(9) 0.0019(9)
C9 0.0309(13) 0.0229(11) 0.0174(10) 0.0082(9) 0.0044(9) 0.0036(10)
C10 0.0443(15) 0.0232(12) 0.0147(11) 0.0026(9) 0.0067(10) 0.0036(11)
C11 0.0543(17) 0.0182(12) 0.0241(12) 0.0029(10) 0.0127(12) 0.0081(11)
C12 0.0435(15) 0.0195(11) 0.0252(12) 0.0079(9) 0.0101(11) 0.0086(10)
C13 0.0311(13) 0.0181(11) 0.0165(10) 0.0037(8) 0.0056(9) 0.0035(9)
C14 0.0347(14) 0.0243(12) 0.0217(11) 0.0116(9) 0.0067(10) 0.0062(10)
C15 0.0421(18) 0.082(2) 0.0332(16) 0.0123(16) 0.0127(14) 0.0234(17)
C16 0.053(2) 0.126(4) 0.065(2) 0.049(3) 0.023(2) 0.041(2)
C17 0.0232(11) 0.0147(10) 0.0135(10) 0.0005(8) 0.0000(8) 0.0023(8)
C18 0.0294(12) 0.0159(10) 0.0174(10) 0.0030(8) 0.0043(9) 0.0036(9)
C19 0.0418(15) 0.0200(12) 0.0218(12) 0.0069(9) 0.0010(11) 0.0084(11)
C20 0.0328(14) 0.0266(13) 0.0319(13) 0.0043(11) -0.0033(11) 0.0125(11)
C21 0.0237(12) 0.0294(13) 0.0312(13) 0.0021(11) 0.0052(11) 0.0062(10)
C22 0.0238(12) 0.0207(11) 0.0200(11) 0.0014(9) 0.0018(9) 0.0008(9)
C23 0.0402(14) 0.0198(11) 0.0284(12) 0.0104(10) 0.0143(11) 0.0062(10)
C24 0.0400(15) 0.0302(14) 0.0351(14) 0.0129(11) 0.0142(12) 0.0024(12)
C25 0.068(2) 0.0268(14) 0.0314(14) 0.0064(11) 0.0227(14) 0.0007(13)
C26 0.0263(13) 0.0296(13) 0.0264(12) 0.0064(10) 0.0093(10) -0.0001(10)
C27 0.0536(19) 0.0490(18) 0.0313(15) 0.0082(13) 0.0174(14) -0.0009(15)
C28 0.0341(15) 0.0385(15) 0.0426(16) 0.0102(13) 0.0110(13) -0.0042(12)
Si1 0.0225(3) 0.0238(3) 0.0260(3) 0.0049(3) 0.0079(3) 0.0021(3)
C29 0.0251(12) 0.0235(11) 0.0211(11) 0.0082(9) 0.0069(9) 0.0029(9)
C30 0.0253(13) 0.0369(15) 0.0409(15) 0.0133(12) 0.0081(12) 0.0049(11)
C31 0.0332(15) 0.0325(15) 0.0483(17) -0.0029(13) 0.0110(13) 0.0019(12)
C32 0.0317(15) 0.0469(17) 0.0483(17) 0.0198(14) 0.0163(13) 0.0010(13)
Si2 0.0345(4) 0.0242(3) 0.0253(3) 0.0116(3) 0.0103(3) 0.0008(3)
C33 0.0295(13) 0.0242(12) 0.0243(11) 0.0114(10) 0.0068(10) 0.0005(10)
C34 0.0563(19) 0.0434(17) 0.0283(14) 0.0182(12) 0.0094(13) 0.0012(14)
C35 0.064(2) 0.0349(15) 0.0567(19) 0.0270(14) 0.0326(16) 0.0108(14)
C36 0.0405(17) 0.060(2) 0.0521(18) 0.0345(16) 0.0151(14) -0.0001(14)
O2 0.0237(8) 0.0238(8) 0.0175(7) 0.0065(6) 0.0022(6) 0.0036(7)
C37 0.0382(15) 0.0416(15) 0.0173(11) 0.0037(11) 0.0024(11) 0.0131(12)
C38 0.037(3) 0.052(4) 0.026(3) -0.005(2) -0.003(2) 0.015(3)
C39 0.041(4) 0.105(7) 0.031(3) -0.003(3) 0.001(3) 0.026(4)
C38* 0.064(6) 0.082(8) 0.023(4) 0.016(4) 0.005(3) 0.036(6)
C39* 0.049(6) 0.068(6) 0.035(5) 0.034(4) 0.007(4) 0.032(5)
C40 0.0244(12) 0.0305(13) 0.0274(12) 0.0093(10) 0.0042(10) 0.0067(10)
C1S 0.067(3) 0.069(3) 0.085(3) 0.016(2) 0.012(2) 0.024(2)
C2S 0.088(3) 0.082(3) 0.082(3) 0.013(3) 0.016(3) -0.001(3)
C3S 0.071(3) 0.063(2) 0.064(2) 0.007(2) 0.003(2) 0.013(2)

loop_
_atom_type_symbol
_atom_type_description
_atom_type_scat_dispersion_real
_atom_type_scat_dispersion_imag
_atom_type_scat_source
C C 0.0033 0.0016 'International Tables Vol C Tables 4.2.6.8 and 6.1.1.4'
H H 0.0000 0.0000 'International Tables Vol C Tables 4.2.6.8 and 6.1.1.4'
N N 0.0061 0.0033 'International Tables Vol C Tables 4.2.6.8 and 6.1.1.4'
O O 0.0106 0.0060 'International Tables Vol C Tables 4.2.6.8 and 6.1.1.4'
Si Si 0.0817 0.0704 'International Tables Vol C Tables 4.2.6.8 and 6.1.1.4'
Y Y -2.7962 3.5667 'International Tables Vol C Tables 4.2.6.8 and 6.1.1.4'

loop_
_geom_angle_atom_site_label_1
_geom_angle_atom_site_label_2
_geom_angle_atom_site_label_3
_geom_angle
_geom_angle_site_symmetry_1
_geom_angle_site_symmetry_3
N1 Y1 O2 90.35(6) . .
N1 Y1 C29 110.99(7) . .
O2 Y1 C29 83.53(6) . .
N1 Y1 C33 115.22(7) . .
O2 Y1 C33 80.67(6) . .
C29 Y1 C33 130.94(8) . .
N1 Y1 N3 132.27(6) . .
O2 Y1 N3 137.39(5) . .
C29 Y1 N3 80.69(7) . .
C33 Y1 N3 80.45(7) . .
N1 Y1 N2 67.71(6) . .
O2 Y1 N2 158.01(6) . .
C29 Y1 N2 102.58(7) . .
C33 Y1 N2 109.19(7) . .
N3 Y1 N2 64.57(6) . .
C17 N1 C1 110.53(16) . .
C17 N1 Y1 125.91(13) . .
C1 N1 Y1 123.53(13) . .
C2 N2 C6 118.71(18) . .
C2 N2 Y1 117.96(14) . .
C6 N2 Y1 122.82(13) . .
C7 N3 C8 105.99(18) . .
C7 N3 Y1 119.38(13) . .
C8 N3 Y1 133.91(14) . .
C7 N4 C13 105.81(17) . .
C7 N4 C14 126.99(18) . .
C13 N4 C14 125.11(18) . .
C14 O1 C15 112.8(2) . .
N1 C1 C2 112.69(17) . .
N1 C1 H1A 109.1 . .
C2 C1 H1A 109.1 . .
N1 C1 H1B 109.1 . .
C2 C1 H1B 109.1 . .
H1A C1 H1B 107.8 . .
N2 C2 C3 121.8(2) . .
N2 C2 C1 116.64(18) . .
C3 C2 C1 121.54(19) . .
C4 C3 C2 118.9(2) . .
C4 C3 H3A 120.5 . .
C2 C3 H3A 120.5 . .
C3 C4 C5 119.7(2) . .
C3 C4 H4A 120.1 . .
C5 C4 H4A 120.1 . .
C6 C5 C4 118.1(2) . .
C6 C5 H5A 120.9 . .
C4 C5 H5A 120.9 . .
N2 C6 C5 122.7(2) . .
N2 C6 C7 111.65(18) . .
C5 C6 C7 125.6(2) . .
N3 C7 N4 112.72(18) . .
N3 C7 C6 120.22(19) . .
N4 C7 C6 126.95(19) . .
N3 C8 C9 129.6(2) . .
N3 C8 C13 109.20(18) . .
C9 C8 C13 121.2(2) . .
C10 C9 C8 117.0(2) . .
C10 C9 H9A 121.5 . .
C8 C9 H9A 121.5 . .
C9 C10 C11 121.6(2) . .
C9 C10 H10A 119.2 . .
C11 C10 H10A 119.2 . .
C12 C11 C10 121.8(2) . .
C12 C11 H11A 119.1 . .
C10 C11 H11A 119.1 . .
C11 C12 C13 116.4(2) . .
C11 C12 H12A 121.8 . .
C13 C12 H12A 121.8 . .
C12 C13 C8 121.9(2) . .
C12 C13 N4 131.9(2) . .
C8 C13 N4 106.24(18) . .
O1 C14 N4 114.45(19) . .
O1 C14 H14A 108.6 . .
N4 C14 H14A 108.6 . .
O1 C14 H14B 108.6 . .
N4 C14 H14B 108.6 . .
H14A C14 H14B 107.6 . .
O1 C15 C16 109.1(3) . .
O1 C15 H15A 109.9 . .
C16 C15 H15A 109.9 . .
O1 C15 H15B 109.9 . .
C16 C15 H15B 109.9 . .
H15A C15 H15B 108.3 . .
C15 C16 H16A 109.5 . .
C15 C16 H16B 109.5 . .
H16A C16 H16B 109.5 . .
C15 C16 H16C 109.5 . .
H16A C16 H16C 109.5 . .
H16B C16 H16C 109.5 . .
C22 C17 C18 119.2(2) . .
C22 C17 N1 120.30(19) . .
C18 C17 N1 120.5(2) . .
C19 C18 C17 119.2(2) . .
C19 C18 C23 119.7(2) . .
C17 C18 C23 121.0(2) . .
C20 C19 C18 121.4(2) . .
C20 C19 H19A 119.3 . .
C18 C19 H19A 119.3 . .
C21 C20 C19 119.7(2) . .
C21 C20 H20A 120.1 . .
C19 C20 H20A 120.1 . .
C20 C21 C22 121.3(2) . .
C20 C21 H21A 119.4 . .
C22 C21 H21A 119.4 . .
C21 C22 C17 119.1(2) . .
C21 C22 C26 119.5(2) . .
C17 C22 C26 121.4(2) . .
C18 C23 C25 113.3(2) . .
C18 C23 C24 109.97(19) . .
C25 C23 C24 109.8(2) . .
C18 C23 H23A 107.9 . .
C25 C23 H23A 107.9 . .
C24 C23 H23A 107.9 . .
C23 C24 H24A 109.5 . .
C23 C24 H24B 109.5 . .
H24A C24 H24B 109.5 . .
C23 C24 H24C 109.5 . .
H24A C24 H24C 109.5 . .
H24B C24 H24C 109.5 . .
C23 C25 H25A 109.5 . .
C23 C25 H25B 109.5 . .
H25A C25 H25B 109.5 . .
C23 C25 H25C 109.5 . .
H25A C25 H25C 109.5 . .
H25B C25 H25C 109.5 . .
C22 C26 C28 111.5(2) . .
C22 C26 C27 111.5(2) . .
C28 C26 C27 110.4(2) . .
C22 C26 H26A 107.8 . .
C28 C26 H26A 107.8 . .
C27 C26 H26A 107.8 . .
C26 C27 H27A 109.5 . .
C26 C27 H27B 109.5 . .
H27A C27 H27B 109.5 . .
C26 C27 H27C 109.5 . .
H27A C27 H27C 109.5 . .
H27B C27 H27C 109.5 . .
C26 C28 H28A 109.5 . .
C26 C28 H28B 109.5 . .
H28A C28 H28B 109.5 . .
C26 C28 H28C 109.5 . .
H28A C28 H28C 109.5 . .
H28B C28 H28C 109.5 . .
C29 Si1 C30 111.54(11) . .
C29 Si1 C31 110.28(12) . .
C30 Si1 C31 108.93(13) . .
C29 Si1 C32 115.47(12) . .
C30 Si1 C32 105.04(13) . .
C31 Si1 C32 105.18(14) . .
Si1 C29 Y1 124.03(11) . .
Si1 C29 H29A 106.3 . .
Y1 C29 H29A 106.3 . .
Si1 C29 H29B 106.3 . .
Y1 C29 H29B 106.3 . .
H29A C29 H29B 106.4 . .
Si1 C30 H30A 109.5 . .
Si1 C30 H30B 109.5 . .
H30A C30 H30B 109.5 . .
Si1 C30 H30C 109.5 . .
H30A C30 H30C 109.5 . .
H30B C30 H30C 109.5 . .
Si1 C31 H31A 109.5 . .
Si1 C31 H31B 109.5 . .
H31A C31 H31B 109.5 . .
Si1 C31 H31C 109.5 . .
H31A C31 H31C 109.5 . .
H31B C31 H31C 109.5 . .
Si1 C32 H32A 109.5 . .
Si1 C32 H32B 109.5 . .
H32A C32 H32B 109.5 . .
Si1 C32 H32C 109.5 . .
H32A C32 H32C 109.5 . .
H32B C32 H32C 109.5 . .
C33 Si2 C35 113.74(12) . .
C33 Si2 C36 114.28(12) . .
C35 Si2 C36 104.80(14) . .
C33 Si2 C34 112.17(12) . .
C35 Si2 C34 105.68(14) . .
C36 Si2 C34 105.35(14) . .
Si2 C33 Y1 125.07(11) . .
Si2 C33 H33A 106.1 . .
Y1 C33 H33A 106.1 . .
Si2 C33 H33B 106.1 . .
Y1 C33 H33B 106.1 . .
H33A C33 H33B 106.3 . .
Si2 C34 H34A 109.5 . .
Si2 C34 H34B 109.5 . .
H34A C34 H34B 109.5 . .
Si2 C34 H34C 109.5 . .
H34A C34 H34C 109.5 . .
H34B C34 H34C 109.5 . .
Si2 C35 H35A 109.5 . .
Si2 C35 H35B 109.5 . .
H35A C35 H35B 109.5 . .
Si2 C35 H35C 109.5 . .
H35A C35 H35C 109.5 . .
H35B C35 H35C 109.5 . .
Si2 C36 H36A 109.5 . .
Si2 C36 H36B 109.5 . .
H36A C36 H36B 109.5 . .
Si2 C36 H36C 109.5 . .
H36A C36 H36C 109.5 . .
H36B C36 H36C 109.5 . .
C40 O2 C37 107.72(17) . .
C40 O2 Y1 128.14(12) . .
C37 O2 Y1 115.95(13) . .
O2 C37 C38* 106.1(4) . .
O2 C37 C38 104.7(3) . .
O2 C37 H37A 110.8 . .
C38 C37 H37A 110.8 . .
O2 C37 H37B 110.8 . .
C38 C37 H37B 110.8 . .
H37A C37 H37B 108.9 . .
O2 C37 H37C 110.5 . .
C38* C37 H37C 110.5 . .
O2 C37 H37D 110.5 . .
C38* C37 H37D 110.5 . .
H37C C37 H37D 108.7 . .
C39 C38 C37 104.5(5) . .
C39 C38 H38A 110.9 . .
C37 C38 H38A 110.9 . .
C39 C38 H38B 110.9 . .
C37 C38 H38B 110.9 . .
H38A C38 H38B 108.9 . .
C38 C39 C40 103.8(5) . .
C38 C39 H39A 111.0 . .
C40 C39 H39A 111.0 . .
C38 C39 H39B 111.0 . .
C40 C39 H39B 111.0 . .
H39A C39 H39B 109.0 . .
C39* C38* C37 106.2(6) . .
C39* C38* H38C 110.5 . .
C37 C38* H38C 110.5 . .
C39* C38* H38D 110.5 . .
C37 C38* H38D 110.5 . .
H38C C38* H38D 108.7 . .
C38* C39* C40 107.9(6) . .
C38* C39* H39C 110.1 . .
C40 C39* H39C 110.1 . .
C38* C39* H39D 110.1 . .
C40 C39* H39D 110.1 . .
H39C C39* H39D 108.4 . .
O2 C40 C39* 104.1(4) . .
O2 C40 C39 107.1(3) . .
O2 C40 H40A 110.3 . .
C39 C40 H40A 110.3 . .
O2 C40 H40B 110.3 . .
C39 C40 H40B 110.3 . .
H40A C40 H40B 108.6 . .
O2 C40 H40C 110.9 . .
C39* C40 H40C 110.9 . .
O2 C40 H40D 110.9 . .
C39* C40 H40D 110.9 . .
H40C C40 H40D 109.0 . .
C2S C1S H1SA 109.5 . .
C2S C1S H1SB 109.5 . .
H1SA C1S H1SB 109.5 . .
C2S C1S H1SC 109.5 . .
H1SA C1S H1SC 109.5 . .
H1SB C1S H1SC 109.5 . .
C3S C2S C1S 117.2(4) . .
C3S C2S H2SA 108.0 . .
C1S C2S H2SA 108.0 . .
C3S C2S H2SB 108.0 . .
C1S C2S H2SB 108.0 . .
H2SA C2S H2SB 107.2 . .
C2S C3S C3S 119.0(4) . 2_757
C2S C3S H3SA 107.6 . .
C3S C3S H3SA 107.6 2_757 .
C2S C3S H3SB 107.6 . .
C3S C3S H3SB 107.6 2_757 .
H3SA C3S H3SB 107.0 . .

loop_
_geom_bond_atom_site_label_1
_geom_bond_atom_site_label_2
_geom_bond_distance
_geom_bond_site_symmetry_2
Y1 N1 2.2670(17) .
Y1 O2 2.4408(15) .
Y1 C29 2.463(2) .
Y1 C33 2.475(2) .
Y1 N3 2.4845(18) .
Y1 N2 2.4858(17) .
N1 C17 1.423(3) .
N1 C1 1.443(3) .
N2 C2 1.334(3) .
N2 C6 1.362(3) .
N3 C7 1.318(3) .
N3 C8 1.388(3) .
N4 C7 1.376(3) .
N4 C13 1.396(3) .
N4 C14 1.463(3) .
O1 C14 1.392(3) .
O1 C15 1.430(3) .
C1 C2 1.495(3) .
C1 H1A 0.9900 .
C1 H1B 0.9900 .
C2 C3 1.399(3) .
C3 C4 1.376(3) .
C3 H3A 0.9500 .
C4 C5 1.395(3) .
C4 H4A 0.9500 .
C5 C6 1.376(3) .
C5 H5A 0.9500 .
C6 C7 1.473(3) .
C8 C9 1.391(3) .
C8 C13 1.396(3) .
C9 C10 1.383(3) .
C9 H9A 0.9500 .
C10 C11 1.397(3) .
C10 H10A 0.9500 .
C11 C12 1.383(3) .
C11 H11A 0.9500 .
C12 C13 1.395(3) .
C12 H12A 0.9500 .
C14 H14A 0.9900 .
C14 H14B 0.9900 .
C15 C16 1.471(4) .
C15 H15A 0.9900 .
C15 H15B 0.9900 .
C16 H16A 0.9800 .
C16 H16B 0.9800 .
C16 H16C 0.9800 .
C17 C22 1.418(3) .
C17 C18 1.419(3) .
C18 C19 1.392(3) .
C18 C23 1.517(3) .
C19 C20 1.381(4) .
C19 H19A 0.9500 .
C20 C21 1.379(4) .
C20 H20A 0.9500 .
C21 C22 1.398(3) .
C21 H21A 0.9500 .
C22 C26 1.518(3) .
C23 C25 1.525(3) .
C23 C24 1.531(3) .
C23 H23A 1.0000 .
C24 H24A 0.9800 .
C24 H24B 0.9800 .
C24 H24C 0.9800 .
C25 H25A 0.9800 .
C25 H25B 0.9800 .
C25 H25C 0.9800 .
C26 C28 1.528(3) .
C26 C27 1.540(3) .
C26 H26A 1.0000 .
C27 H27A 0.9800 .
C27 H27B 0.9800 .
C27 H27C 0.9800 .
C28 H28A 0.9800 .
C28 H28B 0.9800 .
C28 H28C 0.9800 .
Si1 C29 1.836(2) .
Si1 C30 1.884(3) .
Si1 C31 1.885(3) .
Si1 C32 1.894(3) .
C29 H29A 0.9900 .
C29 H29B 0.9900 .
C30 H30A 0.9800 .
C30 H30B 0.9800 .
C30 H30C 0.9800 .
C31 H31A 0.9800 .
C31 H31B 0.9800 .
C31 H31C 0.9800 .
C32 H32A 0.9800 .
C32 H32B 0.9800 .
C32 H32C 0.9800 .
Si2 C33 1.825(2) .
Si2 C35 1.875(3) .
Si2 C36 1.884(3) .
Si2 C34 1.889(3) .
C33 H33A 0.9900 .
C33 H33B 0.9900 .
C34 H34A 0.9800 .
C34 H34B 0.9800 .
C34 H34C 0.9800 .
C35 H35A 0.9800 .
C35 H35B 0.9800 .
C35 H35C 0.9800 .
C36 H36A 0.9800 .
C36 H36B 0.9800 .
C36 H36C 0.9800 .
O2 C40 1.457(3) .
O2 C37 1.458(3) .
C37 C38* 1.491(6) .
C37 C38 1.505(5) .
C37 H37A 0.9900 .
C37 H37B 0.9900 .
C37 H37C 0.9900 .
C37 H37D 0.9900 .
C38 C39 1.459(6) .
C38 H38A 0.9900 .
C38 H38B 0.9900 .
C39 C40 1.478(6) .
C39 H39A 0.9900 .
C39 H39B 0.9900 .
C38* C39* 1.469(7) .
C38* H38C 0.9900 .
C38* H38D 0.9900 .
C39* C40 1.473(6) .
C39* H39C 0.9900 .
C39* H39D 0.9900 .
C40 H40A 0.9900 .
C40 H40B 0.9900 .
C40 H40C 0.9900 .
C40 H40D 0.9900 .
C1S C2S 1.492(5) .
C1S H1SA 0.9800 .
C1S H1SB 0.9800 .
C1S H1SC 0.9800 .
C2S C3S 1.477(4) .
C2S H2SA 0.9900 .
C2S H2SB 0.9900 .
C3S C3S 1.480(6) 2_757
C3S H3SA 0.9900 .
C3S H3SB 0.9900 .
